data_4035456
loop_
_publ_author_name
'Mishra, Aniket'
'Mukherjee, Upasana'
'Vats, Tripta Kumari'
'Deb, Indubhusan'

_publ_section_title
;
 Ir(III)/MPAA-Catalyzed Mild and Selective C-H Amidation of N-Sulfonyl
 Ketimines: Access To Benzosultam-Fused Quinazolines/Quinazolinones.
;
_journal_issue 7
_journal_name_full 'The Journal of organic chemistry'
_journal_page_first 3756
_journal_page_last 3767
_journal_paper_doi 10.1021/acs.joc.8b00125
_journal_volume 83
_journal_year 2018
_chemical_formula_moiety 'C20 H14 N2 O2 S'
_chemical_formula_sum 'C20 H14 N2 O2 S'
_chemical_formula_weight 346.39
_space_group_crystal_system triclinic
_space_group_IT_number 2
_space_group_name_Hall '-P 1'
_space_group_name_H-M_alt 'P -1'
_atom_sites_solution_hydrogens geom
_atom_sites_solution_primary dual
_audit_creation_date 2017-12-04
_audit_creation_method
;
Olex2 1.2
(compiled 2014.08.28 svn.r2986 for OlexSys, GUI svn.r4874)
;
_cell_angle_alpha 85.344(2)
_cell_angle_beta 74.159(2)
_cell_angle_gamma 70.068(2)
_cell_formula_units_Z 4
_cell_length_a 10.1694(6)
_cell_length_b 10.3495(6)
_cell_length_c 16.9897(10)
_cell_measurement_reflns_used 12484
_cell_measurement_temperature 296(2)
_cell_measurement_theta_max 27.14
_cell_measurement_theta_min 2.21
_cell_volume 1617.04(17)
_computing_cell_refinement 'SAINT v8.34A (Bruker, 2013)'
_computing_data_reduction 'SAINT v8.34A (Bruker, 2013)'
_computing_molecular_graphics 'Olex2 (Dolomanov et al., 2009)'
_computing_publication_material 'Olex2 (Dolomanov et al., 2009)'
_computing_structure_refinement 'ShelXL (Sheldrick, 2008)'
_computing_structure_solution 'ShelXT (Sheldrick, 2015)'
_diffrn_ambient_temperature 296.15
_diffrn_measured_fraction_theta_full 0.969
_diffrn_measured_fraction_theta_max 0.996
_diffrn_measurement_device_type 'Bruker APEX-II CCD'
_diffrn_measurement_method '\f and \w scans'
_diffrn_radiation_type MoK\a
_diffrn_radiation_wavelength 0.71073
_diffrn_reflns_av_R_equivalents 0.0512
_diffrn_reflns_av_unetI/netI 0.0322
_diffrn_reflns_Laue_measured_fraction_full 0.969
_diffrn_reflns_Laue_measured_fraction_max 0.996
_diffrn_reflns_limit_h_max 12
_diffrn_reflns_limit_h_min -12
_diffrn_reflns_limit_k_max 12
_diffrn_reflns_limit_k_min -12
_diffrn_reflns_limit_l_max 20
_diffrn_reflns_limit_l_min -20
_diffrn_reflns_number 39232
_diffrn_reflns_point_group_measured_fraction_full 0.969
_diffrn_reflns_point_group_measured_fraction_max 0.996
_diffrn_reflns_theta_full 25.242
_diffrn_reflns_theta_max 25.000
_diffrn_reflns_theta_min 2.093
_diffrn_standards_number 0
_exptl_absorpt_coefficient_mu 0.216
_exptl_absorpt_correction_T_max 0.7456
_exptl_absorpt_correction_T_min 0.6668
_exptl_absorpt_correction_type multi-scan
_exptl_absorpt_process_details
;
SADABS-2014/5 (Bruker,2014) was used for absorption correction.
wR2(int) was 0.1302 before and 0.0646 after correction.
The Ratio of minimum to maximum transmission is 0.8943.
The \l/2 correction factor is 0.00150.
;
_exptl_crystal_colour 'metallic whiteish white'
_exptl_crystal_colour_lustre metallic
_exptl_crystal_colour_modifier whiteish
_exptl_crystal_colour_primary white
_exptl_crystal_density_diffrn 1.423
_exptl_crystal_description OCTAHEDRAL
_exptl_crystal_F_000 720
_exptl_crystal_preparation 'Slow Diffusion'
_exptl_crystal_recrystallization_method DCM:Hexane
_exptl_crystal_size_max 0.3
_exptl_crystal_size_mid 0.28
_exptl_crystal_size_min 0.26
_refine_diff_density_max 0.504
_refine_diff_density_min -0.607
_refine_diff_density_rms 0.091
_refine_ls_extinction_method none
_refine_ls_goodness_of_fit_ref 1.076
_refine_ls_hydrogen_treatment constr
_refine_ls_matrix_type full
_refine_ls_number_parameters 451
_refine_ls_number_reflns 5668
_refine_ls_number_restraints 0
_refine_ls_restrained_S_all 1.076
_refine_ls_R_factor_all 0.0719
_refine_ls_R_factor_gt 0.0616
_refine_ls_shift/su_max 0.000
_refine_ls_shift/su_mean 0.000
_refine_ls_structure_factor_coef Fsqd
_refine_ls_weighting_details 'w=1/[\s^2^(Fo^2^)+(0.1217P)^2^+2.1412P] where P=(Fo^2^+2Fc^2^)/3'
_refine_ls_weighting_scheme calc
_refine_ls_wR_factor_gt 0.1972
_refine_ls_wR_factor_ref 0.2082
_reflns_Friedel_coverage 0.000
_reflns_number_gt 4707
_reflns_number_total 5668
_reflns_threshold_expression 'I > 2\s(I)'
_cod_data_source_file jo8b00125_si_003.cif
_cod_data_source_block ibd_um1_23_0m_a
_cod_database_code 4035456
_shelxl_version_number 2014/6
_shelx_space_group_comment
;
The symmetry employed for this shelxl refinement is uniquely defined
by the following loop, which should always be used as a source of
symmetry information in preference to the above space-group names.
They are only intended as comments.
;
_shelx_estimated_absorpt_t_max 0.946
_shelx_estimated_absorpt_t_min 0.938
_olex2_refinement_description
;
1. Fixed Uiso
 At 1.2 times of:
  All C(H) groups
2.a Ternary CH refined with riding coordinates:
 C1(H1), C1A(H1A)
2.b Aromatic/amide H refined with riding coordinates:
 C3(H3), C4(H4), C5(H5), C6(H6), C10(H10), C11(H11), C12(H12), C13(H13),
 C14(H14), C16(H16), C17(H17), C18(H18), C19(H19), C3A(H3A), C4A(H4A), C5A(H5A),
  C6A(H6A), C10A(H10A), C11A(H11A), C12A(H12A), C13A(H13A), C14A(H14A),
 C16A(H16A), C17A(H17A), C18A(H18A), C19A(H19A)
;
_olex2_submission_special_instructions 'No special instructions were received'

loop_
_space_group_symop_operation_xyz
'x, y, z'
'-x, -y, -z'

loop_
_atom_site_label
_atom_site_type_symbol
_atom_site_fract_x
_atom_site_fract_y
_atom_site_fract_z
_atom_site_U_iso_or_equiv
_atom_site_adp_type
_atom_site_occupancy
_atom_site_site_symmetry_order
_atom_site_calc_flag
_atom_site_refinement_flags_posn
S1 S 0.75573(9) 0.88956(8) 0.41824(5) 0.0310(2) Uani 1 1 d .
O1 O 0.9052(3) 0.8710(3) 0.4068(2) 0.0529(8) Uani 1 1 d .
O2 O 0.6781(3) 0.8644(3) 0.49782(16) 0.0519(8) Uani 1 1 d .
N1 N 0.7343(3) 0.7980(3) 0.34799(16) 0.0265(6) Uani 1 1 d .
N2 N 0.6358(3) 0.6165(3) 0.37225(18) 0.0331(6) Uani 1 1 d .
C1 C 0.6190(3) 0.8805(3) 0.3085(2) 0.0273(7) Uani 1 1 d .
H1 H 0.6509 0.8573 0.2500 0.033 Uiso 1 1 calc R
C2 C 0.6083(3) 1.0272(3) 0.3190(2) 0.0297(7) Uani 1 1 d .
C3 C 0.5462(4) 1.1405(4) 0.2761(2) 0.0414(9) Uani 1 1 d .
H3 H 0.5044 1.1314 0.2354 0.050 Uiso 1 1 calc R
C4 C 0.5474(4) 1.2676(4) 0.2949(3) 0.0489(10) Uani 1 1 d .
H4 H 0.5056 1.3441 0.2662 0.059 Uiso 1 1 calc R
C5 C 0.6085(4) 1.2843(4) 0.3547(3) 0.0491(10) Uani 1 1 d .
H5 H 0.6066 1.3713 0.3664 0.059 Uiso 1 1 calc R
C6 C 0.6724(4) 1.1723(4) 0.3973(3) 0.0416(9) Uani 1 1 d .
H6 H 0.7155 1.1813 0.4374 0.050 Uiso 1 1 calc R
C7 C 0.6702(3) 1.0456(3) 0.3781(2) 0.0300(7) Uani 1 1 d .
C8 C 0.7427(3) 0.6599(3) 0.36543(19) 0.0277(7) Uani 1 1 d .
C9 C 0.8843(4) 0.5642(3) 0.3732(2) 0.0294(7) Uani 1 1 d .
C10 C 1.0123(4) 0.5844(4) 0.3304(2) 0.0343(8) Uani 1 1 d .
H10 H 1.0094 0.6607 0.2971 0.041 Uiso 1 1 calc R
C11 C 1.1449(4) 0.4925(4) 0.3366(2) 0.0410(9) Uani 1 1 d .
H11 H 1.2305 0.5066 0.3073 0.049 Uiso 1 1 calc R
C12 C 1.1490(4) 0.3803(4) 0.3863(2) 0.0458(9) Uani 1 1 d .
H12 H 1.2375 0.3193 0.3916 0.055 Uiso 1 1 calc R
C13 C 1.0225(4) 0.3582(4) 0.4283(3) 0.0477(10) Uani 1 1 d .
H13 H 1.0261 0.2817 0.4614 0.057 Uiso 1 1 calc R
C14 C 0.8900(4) 0.4486(4) 0.4216(2) 0.0393(8) Uani 1 1 d .
H14 H 0.8050 0.4321 0.4494 0.047 Uiso 1 1 calc R
C15 C 0.4991(4) 0.7138(3) 0.3732(2) 0.0301(7) Uani 1 1 d .
C16 C 0.3788(4) 0.6720(4) 0.4020(2) 0.0388(8) Uani 1 1 d .
H16 H 0.3904 0.5817 0.4184 0.047 Uiso 1 1 calc R
C17 C 0.2418(4) 0.7642(4) 0.4062(2) 0.0409(9) Uani 1 1 d .
H17 H 0.1616 0.7352 0.4247 0.049 Uiso 1 1 calc R
C18 C 0.2228(4) 0.8993(4) 0.3832(2) 0.0396(8) Uani 1 1 d .
H18 H 0.1301 0.9619 0.3880 0.048 Uiso 1 1 calc R
C19 C 0.3431(4) 0.9406(4) 0.3529(2) 0.0360(8) Uani 1 1 d .
H19 H 0.3309 1.0312 0.3369 0.043 Uiso 1 1 calc R
C20 C 0.4815(3) 0.8482(3) 0.34618(19) 0.0275(7) Uani 1 1 d .
S1A S 0.39408(9) 0.89132(9) 0.10026(5) 0.0326(3) Uani 1 1 d .
O1A O 0.5260(3) 0.8732(3) 0.1209(2) 0.0567(8) Uani 1 1 d .
O2A O 0.4058(3) 0.8695(3) 0.01718(16) 0.0535(8) Uani 1 1 d .
N1A N 0.3003(3) 0.7981(3) 0.16087(17) 0.0308(6) Uani 1 1 d .
N2A N 0.2305(3) 0.6154(3) 0.13007(19) 0.0366(7) Uani 1 1 d .
C1A C 0.1452(4) 0.8807(4) 0.1957(2) 0.0320(7) Uani 1 1 d .
H1A H 0.1156 0.8565 0.2533 0.038 Uiso 1 1 calc R
C2A C 0.1420(4) 1.0269(4) 0.1914(2) 0.0340(8) Uani 1 1 d .
C3A C 0.0333(4) 1.1395(4) 0.2339(2) 0.0444(9) Uani 1 1 d .
H3A H -0.0494 1.1292 0.2701 0.053 Uiso 1 1 calc R
C4A C 0.0499(5) 1.2670(4) 0.2215(3) 0.0501(10) Uani 1 1 d .
H4A H -0.0234 1.3431 0.2492 0.060 Uiso 1 1 calc R
C5A C 0.1729(5) 1.2845(4) 0.1690(3) 0.0491(10) Uani 1 1 d .
H5A H 0.1817 1.3716 0.1619 0.059 Uiso 1 1 calc R
C6A C 0.2822(4) 1.1737(4) 0.1271(2) 0.0422(9) Uani 1 1 d .
H6A H 0.3652 1.1839 0.0913 0.051 Uiso 1 1 calc R
C7A C 0.2642(4) 1.0466(3) 0.1403(2) 0.0320(7) Uani 1 1 d .
C8A C 0.3281(4) 0.6583(3) 0.1416(2) 0.0316(7) Uani 1 1 d .
C9A C 0.4755(4) 0.5613(4) 0.1364(2) 0.0328(8) Uani 1 1 d .
C10A C 0.5668(4) 0.5884(4) 0.1757(2) 0.0378(8) Uani 1 1 d .
H10A H 0.5341 0.6675 0.2077 0.045 Uiso 1 1 calc R
C11A C 0.7064(4) 0.4978(4) 0.1673(3) 0.0460(9) Uani 1 1 d .
H11A H 0.7680 0.5169 0.1927 0.055 Uiso 1 1 calc R
C12A C 0.7536(5) 0.3798(4) 0.1211(3) 0.0494(10) Uani 1 1 d .
H12A H 0.8478 0.3197 0.1149 0.059 Uiso 1 1 calc R
C13A C 0.6631(5) 0.3500(4) 0.0842(2) 0.0487(10) Uani 1 1 d .
H13A H 0.6955 0.2688 0.0541 0.058 Uiso 1 1 calc R
C14A C 0.5248(4) 0.4392(4) 0.0915(2) 0.0394(8) Uani 1 1 d .
H14A H 0.4638 0.4182 0.0663 0.047 Uiso 1 1 calc R
C15A C 0.0983(4) 0.7124(4) 0.1227(2) 0.0373(8) Uani 1 1 d .
C16A C 0.0139(5) 0.6711(5) 0.0848(3) 0.0515(10) Uani 1 1 d .
H16A H 0.0425 0.5801 0.0680 0.062 Uiso 1 1 calc R
C17A C -0.1125(5) 0.7649(5) 0.0719(3) 0.0580(12) Uani 1 1 d .
H17A H -0.1687 0.7368 0.0465 0.070 Uiso 1 1 calc R
C18A C -0.1552(5) 0.8991(5) 0.0963(3) 0.0586(12) Uani 1 1 d .
H18A H -0.2394 0.9621 0.0865 0.070 Uiso 1 1 calc R
C19A C -0.0742(4) 0.9416(4) 0.1356(3) 0.0460(9) Uani 1 1 d .
H19A H -0.1044 1.0328 0.1525 0.055 Uiso 1 1 calc R
C20A C 0.0520(4) 0.8484(4) 0.1497(2) 0.0342(8) Uani 1 1 d .

loop_
_atom_site_aniso_label
_atom_site_aniso_U_11
_atom_site_aniso_U_22
_atom_site_aniso_U_33
_atom_site_aniso_U_23
_atom_site_aniso_U_13
_atom_site_aniso_U_12
S1 0.0296(5) 0.0233(4) 0.0450(5) 0.0009(3) -0.0191(4) -0.0078(3)
O1 0.0269(14) 0.0358(15) 0.106(2) -0.0059(14) -0.0373(15) -0.0063(11)
O2 0.075(2) 0.0426(16) 0.0375(14) 0.0042(11) -0.0198(13) -0.0152(15)
N1 0.0238(14) 0.0198(13) 0.0395(15) 0.0020(11) -0.0122(11) -0.0091(11)
N2 0.0317(16) 0.0244(14) 0.0454(16) 0.0010(12) -0.0092(12) -0.0127(12)
C1 0.0260(17) 0.0241(16) 0.0353(17) 0.0040(13) -0.0129(13) -0.0095(13)
C2 0.0229(16) 0.0269(17) 0.0402(18) 0.0053(13) -0.0077(13) -0.0108(13)
C3 0.037(2) 0.038(2) 0.051(2) 0.0146(16) -0.0160(17) -0.0129(17)
C4 0.037(2) 0.027(2) 0.071(3) 0.0167(18) -0.0083(19) -0.0061(16)
C5 0.043(2) 0.0207(18) 0.079(3) -0.0015(17) -0.009(2) -0.0089(16)
C6 0.041(2) 0.0239(18) 0.060(2) -0.0056(16) -0.0117(17) -0.0108(16)
C7 0.0242(17) 0.0222(16) 0.0428(18) 0.0022(13) -0.0084(14) -0.0075(13)
C8 0.0279(17) 0.0218(16) 0.0325(16) -0.0002(12) -0.0052(13) -0.0091(13)
C9 0.0274(17) 0.0233(16) 0.0364(17) -0.0008(13) -0.0072(13) -0.0076(13)
C10 0.0277(18) 0.0262(17) 0.046(2) 0.0041(14) -0.0066(14) -0.0079(14)
C11 0.0261(18) 0.037(2) 0.055(2) 0.0002(16) -0.0080(16) -0.0063(15)
C12 0.035(2) 0.042(2) 0.051(2) 0.0017(17) -0.0137(17) 0.0005(17)
C13 0.040(2) 0.039(2) 0.053(2) 0.0161(17) -0.0131(18) -0.0016(17)
C14 0.0331(19) 0.035(2) 0.044(2) 0.0099(15) -0.0066(15) -0.0089(16)
C15 0.0298(18) 0.0277(17) 0.0360(17) -0.0015(13) -0.0102(14) -0.0120(14)
C16 0.034(2) 0.034(2) 0.053(2) 0.0033(16) -0.0108(16) -0.0181(16)
C17 0.0290(19) 0.049(2) 0.051(2) 0.0024(17) -0.0124(16) -0.0194(17)
C18 0.0253(18) 0.046(2) 0.051(2) -0.0007(17) -0.0152(15) -0.0117(16)
C19 0.0315(19) 0.0326(19) 0.049(2) 0.0038(15) -0.0203(15) -0.0100(15)
C20 0.0242(17) 0.0309(17) 0.0327(16) -0.0006(13) -0.0123(13) -0.0119(14)
S1A 0.0270(5) 0.0271(5) 0.0433(5) 0.0015(3) -0.0054(4) -0.0116(4)
O1A 0.0285(14) 0.0476(17) 0.102(2) 0.0130(15) -0.0242(14) -0.0205(13)
O2A 0.067(2) 0.0457(17) 0.0415(15) -0.0043(12) 0.0017(13) -0.0223(15)
N1A 0.0263(15) 0.0267(15) 0.0411(16) 0.0001(11) -0.0092(12) -0.0106(12)
N2A 0.0375(17) 0.0320(16) 0.0471(17) 0.0037(13) -0.0149(13) -0.0177(14)
C1A 0.0252(17) 0.0335(18) 0.0355(17) 0.0008(14) -0.0040(13) -0.0106(14)
C2A 0.0325(19) 0.0332(19) 0.0380(18) -0.0014(14) -0.0120(14) -0.0106(15)
C3A 0.035(2) 0.044(2) 0.051(2) -0.0082(17) -0.0086(17) -0.0073(17)
C4A 0.053(3) 0.031(2) 0.061(3) -0.0103(17) -0.020(2) -0.0002(18)
C5A 0.061(3) 0.030(2) 0.063(3) 0.0010(17) -0.026(2) -0.0151(19)
C6A 0.047(2) 0.034(2) 0.050(2) 0.0034(16) -0.0135(17) -0.0174(17)
C7A 0.0295(18) 0.0290(18) 0.0396(18) 0.0003(14) -0.0118(14) -0.0100(14)
C8A 0.0382(19) 0.0260(17) 0.0343(17) 0.0042(13) -0.0122(14) -0.0141(15)
C9A 0.0368(19) 0.0284(18) 0.0351(17) 0.0062(13) -0.0141(14) -0.0109(15)
C10A 0.043(2) 0.0296(18) 0.044(2) 0.0020(15) -0.0185(16) -0.0108(16)
C11A 0.040(2) 0.041(2) 0.061(2) 0.0049(18) -0.0266(19) -0.0093(18)
C12A 0.038(2) 0.041(2) 0.059(2) 0.0039(18) -0.0164(18) 0.0014(18)
C13A 0.058(3) 0.035(2) 0.046(2) -0.0052(16) -0.0160(19) -0.0035(19)
C14A 0.049(2) 0.035(2) 0.0389(19) 0.0018(15) -0.0182(16) -0.0152(17)
C15A 0.0332(19) 0.041(2) 0.043(2) 0.0066(15) -0.0115(15) -0.0194(16)
C16A 0.046(2) 0.057(3) 0.063(3) -0.004(2) -0.019(2) -0.027(2)
C17A 0.040(2) 0.077(3) 0.071(3) -0.003(2) -0.025(2) -0.028(2)
C18A 0.035(2) 0.071(3) 0.077(3) 0.010(2) -0.025(2) -0.021(2)
C19A 0.0282(19) 0.042(2) 0.068(3) 0.0028(18) -0.0131(18) -0.0122(17)
C20A 0.0254(17) 0.039(2) 0.0406(19) 0.0037(15) -0.0067(14) -0.0154(15)

loop_
_atom_type_symbol
_atom_type_description
_atom_type_scat_dispersion_real
_atom_type_scat_dispersion_imag
_atom_type_scat_source
C C 0.0033 0.0016 'International Tables Vol C Tables 4.2.6.8 and 6.1.1.4'
H H 0.0000 0.0000 'International Tables Vol C Tables 4.2.6.8 and 6.1.1.4'
N N 0.0061 0.0033 'International Tables Vol C Tables 4.2.6.8 and 6.1.1.4'
O O 0.0106 0.0060 'International Tables Vol C Tables 4.2.6.8 and 6.1.1.4'
S S 0.1246 0.1234 'International Tables Vol C Tables 4.2.6.8 and 6.1.1.4'

loop_
_geom_angle_atom_site_label_1
_geom_angle_atom_site_label_2
_geom_angle_atom_site_label_3
_geom_angle
O1 S1 N1 110.57(16)
O1 S1 C7 110.26(17)
O2 S1 O1 116.73(19)
O2 S1 N1 110.09(16)
O2 S1 C7 113.79(17)
N1 S1 C7 92.87(14)
C1 N1 S1 112.4(2)
C8 N1 S1 118.4(2)
C8 N1 C1 116.4(2)
C8 N2 C15 118.4(3)
N1 C1 H1 109.0
N1 C1 C2 104.4(2)
N1 C1 C20 110.0(3)
C2 C1 H1 109.0
C2 C1 C20 115.2(3)
C20 C1 H1 109.0
C3 C2 C1 127.4(3)
C7 C2 C1 114.1(3)
C7 C2 C3 118.5(3)
C2 C3 H3 120.7
C4 C3 C2 118.7(4)
C4 C3 H3 120.7
C3 C4 H4 119.0
C5 C4 C3 122.0(4)
C5 C4 H4 119.0
C4 C5 H5 120.0
C6 C5 C4 120.0(4)
C6 C5 H5 120.0
C5 C6 H6 121.3
C5 C6 C7 117.4(4)
C7 C6 H6 121.3
C2 C7 S1 111.3(2)
C2 C7 C6 123.3(3)
C6 C7 S1 125.2(3)
N1 C8 C9 116.3(3)
N2 C8 N1 123.0(3)
N2 C8 C9 120.6(3)
C10 C9 C8 121.2(3)
C10 C9 C14 119.1(3)
C14 C9 C8 119.7(3)
C9 C10 H10 119.6
C9 C10 C11 120.8(3)
C11 C10 H10 119.6
C10 C11 H11 120.2
C12 C11 C10 119.5(4)
C12 C11 H11 120.2
C11 C12 H12 119.9
C13 C12 C11 120.1(4)
C13 C12 H12 119.9
C12 C13 H13 119.7
C12 C13 C14 120.6(4)
C14 C13 H13 119.7
C9 C14 H14 120.1
C13 C14 C9 119.8(3)
C13 C14 H14 120.1
C16 C15 N2 117.6(3)
C16 C15 C20 119.7(3)
C20 C15 N2 122.6(3)
C15 C16 H16 120.0
C17 C16 C15 120.1(3)
C17 C16 H16 120.0
C16 C17 H17 119.7
C16 C17 C18 120.5(3)
C18 C17 H17 119.7
C17 C18 H18 120.3
C17 C18 C19 119.4(3)
C19 C18 H18 120.3
C18 C19 H19 119.7
C20 C19 C18 120.6(3)
C20 C19 H19 119.7
C15 C20 C1 116.0(3)
C19 C20 C1 124.5(3)
C19 C20 C15 119.5(3)
O1A S1A N1A 111.41(16)
O1A S1A C7A 110.25(18)
O2A S1A O1A 116.3(2)
O2A S1A N1A 110.20(16)
O2A S1A C7A 113.42(17)
N1A S1A C7A 92.86(15)
C1A N1A S1A 112.4(2)
C8A N1A S1A 121.0(2)
C8A N1A C1A 115.8(3)
C8A N2A C15A 118.9(3)
N1A C1A H1A 108.9
N1A C1A C2A 104.9(3)
N1A C1A C20A 109.8(3)
C2A C1A H1A 108.9
C2A C1A C20A 115.4(3)
C20A C1A H1A 108.9
C3A C2A C1A 127.4(3)
C7A C2A C1A 114.2(3)
C7A C2A C3A 118.4(3)
C2A C3A H3A 120.6
C4A C3A C2A 118.9(4)
C4A C3A H3A 120.6
C3A C4A H4A 119.2
C3A C4A C5A 121.6(4)
C5A C4A H4A 119.2
C4A C5A H5A 119.9
C6A C5A C4A 120.2(4)
C6A C5A H5A 119.9
C5A C6A H6A 121.2
C5A C6A C7A 117.6(4)
C7A C6A H6A 121.2
C2A C7A S1A 111.4(3)
C2A C7A C6A 123.3(3)
C6A C7A S1A 125.2(3)
N1A C8A C9A 117.4(3)
N2A C8A N1A 122.5(3)
N2A C8A C9A 120.1(3)
C10A C9A C8A 121.5(3)
C10A C9A C14A 118.9(3)
C14A C9A C8A 119.6(3)
C9A C10A H10A 119.9
C11A C10A C9A 120.2(4)
C11A C10A H10A 119.9
C10A C11A H11A 120.1
C12A C11A C10A 119.8(4)
C12A C11A H11A 120.1
C11A C12A H12A 119.7
C13A C12A C11A 120.5(4)
C13A C12A H12A 119.7
C12A C13A H13A 119.8
C12A C13A C14A 120.4(4)
C14A C13A H13A 119.8
C9A C14A H14A 119.9
C13A C14A C9A 120.1(4)
C13A C14A H14A 119.9
C16A C15A N2A 118.2(4)
C16A C15A C20A 119.4(4)
C20A C15A N2A 122.4(3)
C15A C16A H16A 119.9
C17A C16A C15A 120.2(4)
C17A C16A H16A 119.9
C16A C17A H17A 119.9
C18A C17A C16A 120.2(4)
C18A C17A H17A 119.9
C17A C18A H18A 119.8
C17A C18A C19A 120.5(4)
C19A C18A H18A 119.8
C18A C19A H19A 120.0
C18A C19A C20A 120.0(4)
C20A C19A H19A 120.0
C15A C20A C1A 115.4(3)
C19A C20A C1A 124.9(3)
C19A C20A C15A 119.7(3)

loop_
_geom_bond_atom_site_label_1
_geom_bond_atom_site_label_2
_geom_bond_distance
S1 O1 1.425(3)
S1 O2 1.421(3)
S1 N1 1.684(3)
S1 C7 1.737(3)
N1 C1 1.486(4)
N1 C8 1.414(4)
N2 C8 1.286(4)
N2 C15 1.408(4)
C1 H1 0.9800
C1 C2 1.506(5)
C1 C20 1.508(4)
C2 C3 1.384(5)
C2 C7 1.377(5)
C3 H3 0.9300
C3 C4 1.383(6)
C4 H4 0.9300
C4 C5 1.378(6)
C5 H5 0.9300
C5 C6 1.377(6)
C6 H6 0.9300
C6 C7 1.385(5)
C8 C9 1.477(5)
C9 C10 1.382(5)
C9 C14 1.389(5)
C10 H10 0.9300
C10 C11 1.386(5)
C11 H11 0.9300
C11 C12 1.375(6)
C12 H12 0.9300
C12 C13 1.374(6)
C13 H13 0.9300
C13 C14 1.382(5)
C14 H14 0.9300
C15 C16 1.387(5)
C15 C20 1.396(5)
C16 H16 0.9300
C16 C17 1.381(5)
C17 H17 0.9300
C17 C18 1.384(6)
C18 H18 0.9300
C18 C19 1.387(5)
C19 H19 0.9300
C19 C20 1.386(5)
S1A O1A 1.425(3)
S1A O2A 1.414(3)
S1A N1A 1.683(3)
S1A C7A 1.740(3)
N1A C1A 1.491(4)
N1A C8A 1.424(4)
N2A C8A 1.281(5)
N2A C15A 1.408(5)
C1A H1A 0.9800
C1A C2A 1.498(5)
C1A C20A 1.511(5)
C2A C3A 1.387(5)
C2A C7A 1.377(5)
C3A H3A 0.9300
C3A C4A 1.379(6)
C4A H4A 0.9300
C4A C5A 1.384(6)
C5A H5A 0.9300
C5A C6A 1.374(6)
C6A H6A 0.9300
C6A C7A 1.382(5)
C8A C9A 1.476(5)
C9A C10A 1.390(5)
C9A C14A 1.396(5)
C10A H10A 0.9300
C10A C11A 1.385(5)
C11A H11A 0.9300
C11A C12A 1.374(6)
C12A H12A 0.9300
C12A C13A 1.370(6)
C13A H13A 0.9300
C13A C14A 1.372(6)
C14A H14A 0.9300
C15A C16A 1.390(5)
C15A C20A 1.396(5)
C16A H16A 0.9300
C16A C17A 1.383(6)
C17A H17A 0.9300
C17A C18A 1.368(7)
C18A H18A 0.9300
C18A C19A 1.383(6)
C19A H19A 0.9300
C19A C20A 1.386(5)
